data_7053313
loop_
_publ_author_name
'Miao, Xiao-He'
'Zhu, Long-Guan'

_publ_section_title
;
 Supramolecular assembly under the control of the chelating ligand for the
 MnII/bridging ligands/3-sulfobenzoate system and catalytic properties for
 the disproportionation of hydrogen peroxide
;
_journal_issue 11
_journal_name_full 'New Journal of Chemistry'
_journal_page_first 2403
_journal_paper_doi 10.1039/b9nj00428a
_journal_volume 34
_journal_year 2010
_chemical_formula_sum 'C48 H40 Mn2 N6 O14 S2'
_chemical_formula_weight 1098.86
_chemical_name_systematic
;
?
;
_space_group_IT_number 14
_symmetry_cell_setting monoclinic
_symmetry_space_group_name_Hall '-P 2ybc'
_symmetry_space_group_name_H-M 'P 1 21/c 1'
_atom_sites_solution_hydrogens geom
_atom_sites_solution_primary direct
_atom_sites_solution_secondary difmap
_audit_creation_method SHELXL-97
_cell_angle_alpha 90.00
_cell_angle_beta 118.3340(10)
_cell_angle_gamma 90.00
_cell_formula_units_Z 2
_cell_length_a 13.7428(15)
_cell_length_b 13.7074(15)
_cell_length_c 14.2123(15)
_cell_measurement_reflns_used 3828
_cell_measurement_temperature 295(2)
_cell_measurement_theta_max 29.72
_cell_measurement_theta_min 2.25
_cell_volume 2356.5(4)
_computing_cell_refinement 'SAINT (Bruker, 2002)'
_computing_data_collection 'SMART (Bruker, 2002)'
_computing_data_reduction SAINT
_computing_molecular_graphics 'Ortep-3 for Windows (Farrugia, 1997)'
_computing_publication_material 'WinGX (Farrugia, 1999)'
_computing_structure_refinement 'SHELXL-97 (Sheldrick, 1997)'
_computing_structure_solution 'SHELXS-97 (Sheldrick, 1997)'
_diffrn_ambient_temperature 295(2)
_diffrn_measured_fraction_theta_full 0.992
_diffrn_measured_fraction_theta_max 0.992
_diffrn_measurement_device_type 'Bruker SMART area-detector diffractometer'
_diffrn_measurement_method '\f and \w scan'
_diffrn_radiation_monochromator graphite
_diffrn_radiation_source 'fine-focus sealed tube'
_diffrn_radiation_type MoK\a
_diffrn_radiation_wavelength 0.71073
_diffrn_reflns_av_R_equivalents 0.0301
_diffrn_reflns_av_sigmaI/netI 0.0341
_diffrn_reflns_limit_h_max 15
_diffrn_reflns_limit_h_min -16
_diffrn_reflns_limit_k_max 16
_diffrn_reflns_limit_k_min -16
_diffrn_reflns_limit_l_max 17
_diffrn_reflns_limit_l_min -17
_diffrn_reflns_number 13083
_diffrn_reflns_theta_full 25.20
_diffrn_reflns_theta_max 25.20
_diffrn_reflns_theta_min 1.68
_diffrn_standards_number 0
_exptl_absorpt_coefficient_mu 0.700
_exptl_absorpt_correction_T_max 0.9207
_exptl_absorpt_correction_T_min 0.8174
_exptl_absorpt_correction_type multi-scan
_exptl_absorpt_process_details 'SADABS (Bruker, 2002)'
_exptl_crystal_colour yellow
_exptl_crystal_density_diffrn 1.549
_exptl_crystal_density_method 'not measured'
_exptl_crystal_description block
_exptl_crystal_F_000 1128
_exptl_crystal_size_max 0.30
_exptl_crystal_size_mid 0.28
_exptl_crystal_size_min 0.12
_refine_diff_density_max 0.282
_refine_diff_density_min -0.273
_refine_diff_density_rms 0.050
_refine_ls_extinction_method none
_refine_ls_goodness_of_fit_ref 1.027
_refine_ls_hydrogen_treatment mixed
_refine_ls_matrix_type full
_refine_ls_number_parameters 341
_refine_ls_number_reflns 4204
_refine_ls_number_restraints 6
_refine_ls_restrained_S_all 1.026
_refine_ls_R_factor_all 0.0473
_refine_ls_R_factor_gt 0.0376
_refine_ls_shift/su_max 0.000
_refine_ls_shift/su_mean <0.001
_refine_ls_structure_factor_coef Fsqd
_refine_ls_weighting_details 'calc w=1/[\s^2^(Fo^2^)+(0.0455P)^2^+0.9632P] where P=(Fo^2^+2Fc^2^)/3'
_refine_ls_weighting_scheme calc
_refine_ls_wR_factor_gt 0.0896
_refine_ls_wR_factor_ref 0.0949
_reflns_number_gt 3516
_reflns_number_total 4204
_reflns_threshold_expression >2\s(I)
_cod_data_source_file b9nj00428a.txt
_cod_data_source_block comp-4
_cod_original_sg_symbol_H-M 'P 21/c'
_cod_database_code 7053313

loop_
_symmetry_equiv_pos_as_xyz
'x, y, z'
'-x, y+1/2, -z+1/2'
'-x, -y, -z'
'x, -y-1/2, z-1/2'

loop_
_atom_site_label
_atom_site_type_symbol
_atom_site_fract_x
_atom_site_fract_y
_atom_site_fract_z
_atom_site_U_iso_or_equiv
_atom_site_adp_type
_atom_site_occupancy
_atom_site_symmetry_multiplicity
_atom_site_calc_flag
_atom_site_refinement_flags
Mn1 Mn 0.24320(3) 0.29038(3) 0.32354(3) 0.03141(12) Uani 1 1 d .
S1 S -0.31739(5) 0.11168(5) 0.05063(6) 0.04114(18) Uani 1 1 d .
O1 O 0.09138(13) 0.25406(13) 0.18899(13) 0.0413(4) Uani 1 1 d .
O2 O 0.07135(16) 0.36579(16) 0.06762(15) 0.0614(6) Uani 1 1 d .
O3 O -0.24321(16) 0.08261(15) 0.15905(16) 0.0586(5) Uani 1 1 d .
O4 O -0.39315(16) 0.18744(14) 0.04569(19) 0.0628(6) Uani 1 1 d .
O5 O -0.37366(17) 0.03127(14) -0.02009(16) 0.0581(5) Uani 1 1 d .
O6 O 0.38575(14) 0.34412(14) 0.46572(15) 0.0445(4) Uani 1 1 d D
O7 O 0.25779(16) 0.41734(14) 0.23635(16) 0.0451(4) Uani 1 1 d D
N1 N 0.24343(17) 0.13600(14) 0.38356(16) 0.0369(5) Uani 1 1 d .
N2 N 0.36196(16) 0.20088(14) 0.28961(16) 0.0361(5) Uani 1 1 d .
N3 N 0.14439(16) 0.36338(15) 0.39406(16) 0.0393(5) Uani 1 1 d .
C1 C 0.1803(2) 0.1023(2) 0.4234(2) 0.0513(7) Uani 1 1 d .
H1 H 0.1309 0.1450 0.4292 0.062 Uiso 1 1 calc R
C2 C 0.1838(3) 0.0064(2) 0.4569(3) 0.0633(9) Uani 1 1 d .
H2 H 0.1376 -0.0141 0.4841 0.076 Uiso 1 1 calc R
C3 C 0.2552(3) -0.0560(2) 0.4495(2) 0.0604(9) Uani 1 1 d .
H3 H 0.2592 -0.1200 0.4725 0.072 Uiso 1 1 calc R
C4 C 0.3237(2) -0.02540(19) 0.4073(2) 0.0487(7) Uani 1 1 d .
C5 C 0.4030(3) -0.0860(2) 0.3986(3) 0.0639(9) Uani 1 1 d .
H5 H 0.4116 -0.1501 0.4225 0.077 Uiso 1 1 calc R
C6 C 0.4650(3) -0.0524(2) 0.3568(3) 0.0668(9) Uani 1 1 d .
H6 H 0.5177 -0.0934 0.3543 0.080 Uiso 1 1 calc R
C7 C 0.4531(2) 0.0450(2) 0.3154(2) 0.0496(7) Uani 1 1 d .
C8 C 0.5119(3) 0.0820(3) 0.2659(3) 0.0613(9) Uani 1 1 d .
H8 H 0.5626 0.0426 0.2577 0.074 Uiso 1 1 calc R
C9 C 0.4954(2) 0.1749(3) 0.2297(2) 0.0616(9) Uani 1 1 d .
H9 H 0.5336 0.1999 0.1958 0.074 Uiso 1 1 calc R
C10 C 0.4201(2) 0.2325(2) 0.2441(2) 0.0500(7) Uani 1 1 d .
H10 H 0.4103 0.2968 0.2203 0.060 Uiso 1 1 calc R
C11 C 0.37836(19) 0.10784(18) 0.32547(18) 0.0352(5) Uani 1 1 d .
C12 C 0.3135(2) 0.07251(17) 0.37324(18) 0.0353(5) Uani 1 1 d .
C13 C 0.0539(2) 0.4141(3) 0.3318(2) 0.0639(9) Uani 1 1 d .
H13 H 0.0285 0.4129 0.2584 0.077 Uiso 1 1 calc R
C14 C -0.0039(2) 0.4679(3) 0.3696(2) 0.0628(9) Uani 1 1 d .
H14 H -0.0665 0.5023 0.3221 0.075 Uiso 1 1 calc R
C15 C 0.02993(19) 0.47155(17) 0.47767(19) 0.0337(5) Uani 1 1 d .
C16 C 0.1240(2) 0.4200(2) 0.5413(2) 0.0446(7) Uani 1 1 d .
H16 H 0.1516 0.4201 0.6150 0.053 Uiso 1 1 calc R
C17 C 0.1774(2) 0.3683(2) 0.4973(2) 0.0466(7) Uani 1 1 d .
H17 H 0.2411 0.3345 0.5432 0.056 Uiso 1 1 calc R
C18 C 0.0388(2) 0.29522(18) 0.09928(19) 0.0360(6) Uani 1 1 d .
C19 C -0.07364(19) 0.25471(18) 0.02654(18) 0.0338(5) Uani 1 1 d .
C20 C -0.13095(19) 0.20202(16) 0.06743(19) 0.0330(5) Uani 1 1 d .
H20 H -0.0989 0.1899 0.1405 0.040 Uiso 1 1 calc R
C21 C -0.23544(19) 0.16741(18) 0.0002(2) 0.0368(6) Uani 1 1 d .
C22 C -0.2806(2) 0.1810(2) -0.1091(2) 0.0545(8) Uani 1 1 d .
H22 H -0.3498 0.1551 -0.1548 0.065 Uiso 1 1 calc R
C23 C -0.2240(3) 0.2322(3) -0.1501(2) 0.0649(9) Uani 1 1 d .
H23 H -0.2544 0.2408 -0.2236 0.078 Uiso 1 1 calc R
C24 C -0.1215(2) 0.2712(2) -0.0824(2) 0.0499(7) Uani 1 1 d .
H24 H -0.0846 0.3087 -0.1101 0.060 Uiso 1 1 calc R
H6B H 0.4520(12) 0.3298(19) 0.482(2) 0.071(10) Uiso 1 1 d D
H6A H 0.385(2) 0.4043(10) 0.481(3) 0.077(11) Uiso 1 1 d D
H7A H 0.2003(19) 0.414(2) 0.1762(15) 0.089(13) Uiso 1 1 d D
H7B H 0.257(2) 0.4714(13) 0.2651(19) 0.061(10) Uiso 1 1 d D

loop_
_atom_site_aniso_label
_atom_site_aniso_U_11
_atom_site_aniso_U_22
_atom_site_aniso_U_33
_atom_site_aniso_U_23
_atom_site_aniso_U_13
_atom_site_aniso_U_12
Mn1 0.0271(2) 0.0313(2) 0.0370(2) -0.00209(16) 0.01622(16) 0.00036(15)
S1 0.0320(3) 0.0326(3) 0.0567(4) 0.0025(3) 0.0193(3) -0.0023(3)
O1 0.0305(9) 0.0459(10) 0.0397(10) -0.0022(8) 0.0104(8) -0.0057(8)
O2 0.0559(13) 0.0741(15) 0.0461(11) 0.0045(10) 0.0176(10) -0.0293(11)
O3 0.0528(12) 0.0615(13) 0.0570(12) 0.0142(10) 0.0223(10) -0.0068(10)
O4 0.0431(11) 0.0437(11) 0.1111(18) 0.0020(11) 0.0445(12) 0.0014(9)
O5 0.0583(13) 0.0398(11) 0.0679(13) -0.0034(10) 0.0233(11) -0.0163(9)
O6 0.0295(10) 0.0439(12) 0.0517(11) -0.0121(9) 0.0125(9) 0.0009(8)
O7 0.0448(12) 0.0400(11) 0.0474(11) -0.0012(9) 0.0195(10) -0.0065(9)
N1 0.0379(11) 0.0348(11) 0.0410(11) 0.0003(9) 0.0212(10) -0.0021(9)
N2 0.0328(11) 0.0372(12) 0.0416(11) -0.0044(9) 0.0204(10) -0.0041(9)
N3 0.0320(11) 0.0466(12) 0.0406(11) -0.0026(10) 0.0183(10) 0.0056(10)
C1 0.0580(18) 0.0472(16) 0.0616(18) -0.0045(14) 0.0388(16) -0.0085(14)
C2 0.085(2) 0.0546(19) 0.067(2) -0.0056(16) 0.0496(19) -0.0231(18)
C3 0.081(2) 0.0373(16) 0.0576(18) 0.0055(14) 0.0291(18) -0.0175(16)
C4 0.0552(18) 0.0305(14) 0.0463(15) -0.0038(12) 0.0124(14) -0.0011(13)
C5 0.070(2) 0.0339(16) 0.072(2) -0.0070(15) 0.0206(19) 0.0066(15)
C6 0.061(2) 0.0457(18) 0.081(2) -0.0226(17) 0.0229(19) 0.0143(16)
C7 0.0399(15) 0.0515(17) 0.0537(16) -0.0215(14) 0.0191(14) 0.0005(13)
C8 0.0463(18) 0.076(2) 0.068(2) -0.0278(18) 0.0322(16) 0.0001(16)
C9 0.0482(18) 0.089(3) 0.0629(19) -0.0211(18) 0.0390(16) -0.0168(18)
C10 0.0483(17) 0.0554(17) 0.0558(17) -0.0029(14) 0.0324(15) -0.0098(14)
C11 0.0306(13) 0.0351(13) 0.0348(12) -0.0099(11) 0.0113(11) -0.0008(10)
C12 0.0361(14) 0.0311(13) 0.0327(12) -0.0048(10) 0.0116(11) -0.0031(11)
C13 0.0508(18) 0.097(3) 0.0366(15) -0.0094(16) 0.0146(14) 0.0308(17)
C14 0.0465(17) 0.093(2) 0.0393(15) -0.0032(15) 0.0124(14) 0.0345(17)
C15 0.0309(13) 0.0319(13) 0.0407(13) -0.0001(11) 0.0190(11) -0.0005(10)
C16 0.0468(16) 0.0566(17) 0.0349(13) 0.0067(12) 0.0231(12) 0.0146(13)
C17 0.0407(15) 0.0563(17) 0.0435(15) 0.0103(13) 0.0205(13) 0.0191(13)
C18 0.0339(13) 0.0399(14) 0.0380(14) -0.0074(12) 0.0202(12) -0.0024(11)
C19 0.0306(13) 0.0354(13) 0.0344(12) -0.0021(11) 0.0145(11) 0.0034(10)
C20 0.0293(13) 0.0322(13) 0.0344(12) 0.0017(10) 0.0127(11) 0.0046(10)
C21 0.0296(13) 0.0313(13) 0.0444(14) 0.0030(11) 0.0134(11) 0.0038(10)
C22 0.0324(15) 0.070(2) 0.0441(16) 0.0038(14) 0.0040(13) -0.0084(14)
C23 0.0483(18) 0.098(3) 0.0335(14) 0.0092(16) 0.0075(14) -0.0126(18)
C24 0.0408(16) 0.0647(19) 0.0414(15) 0.0077(14) 0.0172(13) -0.0056(14)

loop_
_atom_type_symbol
_atom_type_description
_atom_type_scat_dispersion_real
_atom_type_scat_dispersion_imag
_atom_type_scat_source
C C 0.0033 0.0016 'International Tables Vol C Tables 4.2.6.8 and 6.1.1.4'
H H 0.0000 0.0000 'International Tables Vol C Tables 4.2.6.8 and 6.1.1.4'
N N 0.0061 0.0033 'International Tables Vol C Tables 4.2.6.8 and 6.1.1.4'
O O 0.0106 0.0060 'International Tables Vol C Tables 4.2.6.8 and 6.1.1.4'
S S 0.1246 0.1234 'International Tables Vol C Tables 4.2.6.8 and 6.1.1.4'
Mn Mn 0.3368 0.7283 'International Tables Vol C Tables 4.2.6.8 and 6.1.1.4'

loop_
_geom_angle_atom_site_label_1
_geom_angle_atom_site_label_2
_geom_angle_atom_site_label_3
_geom_angle
_geom_angle_site_symmetry_3
O1 Mn1 O6 171.74(7) .
O1 Mn1 O7 89.51(7) .
O6 Mn1 O7 88.43(8) .
O1 Mn1 N3 87.87(7) .
O6 Mn1 N3 84.49(7) .
O7 Mn1 N3 97.68(7) .
O1 Mn1 N2 100.43(7) .
O6 Mn1 N2 87.65(7) .
O7 Mn1 N2 92.35(7) .
N3 Mn1 N2 167.06(7) .
O1 Mn1 N1 86.87(7) .
O6 Mn1 N1 97.26(7) .
O7 Mn1 N1 163.77(7) .
N3 Mn1 N1 97.99(7) .
N2 Mn1 N1 72.81(7) .
O3 S1 O5 113.96(12) .
O3 S1 O4 112.16(14) .
O5 S1 O4 112.23(12) .
O3 S1 C21 106.79(11) .
O5 S1 C21 106.31(12) .
O4 S1 C21 104.59(12) .
C18 O1 Mn1 130.92(16) .
Mn1 O6 H6B 124(2) .
Mn1 O6 H6A 117(2) .
H6B O6 H6A 106.9(15) .
Mn1 O7 H7A 104(2) .
Mn1 O7 H7B 113(2) .
H7A O7 H7B 108.2(16) .
C1 N1 C12 117.7(2) .
C1 N1 Mn1 126.78(18) .
C12 N1 Mn1 115.47(15) .
C10 N2 C11 117.7(2) .
C10 N2 Mn1 126.26(19) .
C11 N2 Mn1 115.97(15) .
C17 N3 C13 115.7(2) .
C17 N3 Mn1 123.62(17) .
C13 N3 Mn1 120.24(17) .
N1 C1 C2 123.6(3) .
N1 C1 H1 118.2 .
C2 C1 H1 118.2 .
C3 C2 C1 118.8(3) .
C3 C2 H2 120.6 .
C1 C2 H2 120.6 .
C2 C3 C4 120.6(3) .
C2 C3 H3 119.7 .
C4 C3 H3 119.7 .
C3 C4 C12 117.0(3) .
C3 C4 C5 124.2(3) .
C12 C4 C5 118.8(3) .
C6 C5 C4 121.1(3) .
C6 C5 H5 119.4 .
C4 C5 H5 119.4 .
C5 C6 C7 122.1(3) .
C5 C6 H6 118.9 .
C7 C6 H6 118.9 .
C8 C7 C11 117.2(3) .
C8 C7 C6 124.3(3) .
C11 C7 C6 118.4(3) .
C9 C8 C7 120.0(3) .
C9 C8 H8 120.0 .
C7 C8 H8 120.0 .
C8 C9 C10 118.8(3) .
C8 C9 H9 120.6 .
C10 C9 H9 120.6 .
N2 C10 C9 123.5(3) .
N2 C10 H10 118.2 .
C9 C10 H10 118.2 .
N2 C11 C7 122.8(2) .
N2 C11 C12 117.8(2) .
C7 C11 C12 119.4(2) .
N1 C12 C4 122.3(2) .
N1 C12 C11 117.8(2) .
C4 C12 C11 119.9(2) .
N3 C13 C14 123.7(3) .
N3 C13 H13 118.1 .
C14 C13 H13 118.1 .
C13 C14 C15 120.3(3) .
C13 C14 H14 119.8 .
C15 C14 H14 119.8 .
C16 C15 C14 115.5(2) .
C16 C15 C15 122.1(3) 3_566
C14 C15 C15 122.4(3) 3_566
C17 C16 C15 120.6(2) .
C17 C16 H16 119.7 .
C15 C16 H16 119.7 .
N3 C17 C16 124.2(2) .
N3 C17 H17 117.9 .
C16 C17 H17 117.9 .
O2 C18 O1 125.8(2) .
O2 C18 C19 118.1(2) .
O1 C18 C19 116.1(2) .
C20 C19 C24 119.5(2) .
C20 C19 C18 120.6(2) .
C24 C19 C18 119.9(2) .
C21 C20 C19 120.1(2) .
C21 C20 H20 119.9 .
C19 C20 H20 119.9 .
C20 C21 C22 119.8(2) .
C20 C21 S1 121.44(19) .
C22 C21 S1 118.66(19) .
C23 C22 C21 120.3(3) .
C23 C22 H22 119.9 .
C21 C22 H22 119.9 .
C22 C23 C24 120.0(3) .
C22 C23 H23 120.0 .
C24 C23 H23 120.0 .
C23 C24 C19 120.1(3) .
C23 C24 H24 119.9 .
C19 C24 H24 119.9 .

loop_
_geom_bond_atom_site_label_1
_geom_bond_atom_site_label_2
_geom_bond_distance
_geom_bond_site_symmetry_2
Mn1 O1 2.1143(16) .
Mn1 O6 2.1694(18) .
Mn1 O7 2.2001(19) .
Mn1 N3 2.267(2) .
Mn1 N2 2.269(2) .
Mn1 N1 2.281(2) .
S1 O3 1.443(2) .
S1 O5 1.444(2) .
S1 O4 1.448(2) .
S1 C21 1.770(3) .
O1 C18 1.262(3) .
O2 C18 1.237(3) .
O6 H6B 0.849(10) .
O6 H6A 0.853(10) .
O7 H7A 0.847(10) .
O7 H7B 0.849(10) .
N1 C1 1.324(3) .
N1 C12 1.356(3) .
N2 C10 1.317(3) .
N2 C11 1.352(3) .
N3 C17 1.315(3) .
N3 C13 1.330(3) .
C1 C2 1.391(4) .
C1 H1 0.9300 .
C2 C3 1.343(4) .
C2 H2 0.9300 .
C3 C4 1.398(4) .
C3 H3 0.9300 .
C4 C12 1.411(3) .
C4 C5 1.421(4) .
C5 C6 1.331(5) .
C5 H5 0.9300 .
C6 C7 1.437(5) .
C6 H6 0.9300 .
C7 C8 1.394(4) .
C7 C11 1.399(3) .
C8 C9 1.353(5) .
C8 H8 0.9300 .
C9 C10 1.392(4) .
C9 H9 0.9300 .
C10 H10 0.9300 .
C11 C12 1.437(3) .
C13 C14 1.368(4) .
C13 H13 0.9300 .
C14 C15 1.379(4) .
C14 H14 0.9300 .
C15 C16 1.371(3) .
C15 C15 1.478(5) 3_566
C16 C17 1.367(4) .
C16 H16 0.9300 .
C17 H17 0.9300 .
C18 C19 1.499(3) .
C19 C20 1.383(3) .
C19 C24 1.384(3) .
C20 C21 1.378(3) .
C20 H20 0.9300 .
C21 C22 1.385(4) .
C22 C23 1.368(4) .
C22 H22 0.9300 .
C23 C24 1.382(4) .
C23 H23 0.9300 .
C24 H24 0.9300 .

loop_
_geom_hbond_atom_site_label_D
_geom_hbond_atom_site_label_H
_geom_hbond_atom_site_label_A
_geom_hbond_distance_DH
_geom_hbond_distance_HA
_geom_hbond_distance_DA
_geom_hbond_angle_DHA
_geom_hbond_site_symmetry_A
O6 H6B O4 0.849(10) 1.891(12) 2.726(3) 168(3) 4_666
O6 H6A O5 0.853(10) 1.858(10) 2.707(3) 173(3) 2
O7 H7A O2 0.847(10) 1.833(15) 2.642(3) 159(3) .
O7 H7B O3 0.849(10) 1.926(11) 2.769(3) 171(3) 2

loop_
_geom_torsion_atom_site_label_1
_geom_torsion_atom_site_label_2
_geom_torsion_atom_site_label_3
_geom_torsion_atom_site_label_4
_geom_torsion
_geom_torsion_site_symmetry_1
_geom_torsion_site_symmetry_4
O7 Mn1 O1 C18 -0.3(2) . .
N3 Mn1 O1 C18 97.4(2) . .
N2 Mn1 O1 C18 -92.6(2) . .
N1 Mn1 O1 C18 -164.5(2) . .
O1 Mn1 N1 C1 -73.4(2) . .
O6 Mn1 N1 C1 99.4(2) . .
O7 Mn1 N1 C1 -150.8(3) . .
N3 Mn1 N1 C1 14.0(2) . .
N2 Mn1 N1 C1 -175.3(2) . .
O1 Mn1 N1 C12 104.18(17) . .
O6 Mn1 N1 C12 -83.00(17) . .
O7 Mn1 N1 C12 26.8(4) . .
N3 Mn1 N1 C12 -168.41(16) . .
N2 Mn1 N1 C12 2.26(16) . .
O1 Mn1 N2 C10 96.8(2) . .
O6 Mn1 N2 C10 -81.4(2) . .
O7 Mn1 N2 C10 6.9(2) . .
N3 Mn1 N2 C10 -134.0(3) . .
N1 Mn1 N2 C10 -179.8(2) . .
O1 Mn1 N2 C11 -87.15(17) . .
O6 Mn1 N2 C11 94.59(17) . .
O7 Mn1 N2 C11 -177.08(17) . .
N3 Mn1 N2 C11 42.1(4) . .
N1 Mn1 N2 C11 -3.75(16) . .
O1 Mn1 N3 C17 148.7(2) . .
O6 Mn1 N3 C17 -34.4(2) . .
O7 Mn1 N3 C17 -122.0(2) . .
N2 Mn1 N3 C17 18.4(5) . .
N1 Mn1 N3 C17 62.2(2) . .
O1 Mn1 N3 C13 -39.1(2) . .
O6 Mn1 N3 C13 137.7(2) . .
O7 Mn1 N3 C13 50.1(2) . .
N2 Mn1 N3 C13 -169.4(3) . .
N1 Mn1 N3 C13 -125.7(2) . .
C12 N1 C1 C2 1.4(4) . .
Mn1 N1 C1 C2 178.9(2) . .
N1 C1 C2 C3 0.3(5) . .
C1 C2 C3 C4 -0.9(5) . .
C2 C3 C4 C12 -0.3(4) . .
C2 C3 C4 C5 178.7(3) . .
C3 C4 C5 C6 179.4(3) . .
C12 C4 C5 C6 -1.6(4) . .
C4 C5 C6 C7 -2.0(5) . .
C5 C6 C7 C8 -176.5(3) . .
C5 C6 C7 C11 3.8(4) . .
C11 C7 C8 C9 -0.1(4) . .
C6 C7 C8 C9 -179.8(3) . .
C7 C8 C9 C10 0.8(5) . .
C11 N2 C10 C9 1.1(4) . .
Mn1 N2 C10 C9 177.1(2) . .
C8 C9 C10 N2 -1.3(5) . .
C10 N2 C11 C7 -0.4(4) . .
Mn1 N2 C11 C7 -176.79(18) . .
C10 N2 C11 C12 -178.8(2) . .
Mn1 N2 C11 C12 4.8(3) . .
C8 C7 C11 N2 -0.1(4) . .
C6 C7 C11 N2 179.6(2) . .
C8 C7 C11 C12 178.3(2) . .
C6 C7 C11 C12 -2.1(4) . .
C1 N1 C12 C4 -2.7(4) . .
Mn1 N1 C12 C4 179.53(19) . .
C1 N1 C12 C11 177.2(2) . .
Mn1 N1 C12 C11 -0.6(3) . .
C3 C4 C12 N1 2.1(4) . .
C5 C4 C12 N1 -176.9(2) . .
C3 C4 C12 C11 -177.7(2) . .
C5 C4 C12 C11 3.3(4) . .
N2 C11 C12 N1 -2.8(3) . .
C7 C11 C12 N1 178.7(2) . .
N2 C11 C12 C4 177.0(2) . .
C7 C11 C12 C4 -1.4(4) . .
C17 N3 C13 C14 -0.7(5) . .
Mn1 N3 C13 C14 -173.4(3) . .
N3 C13 C14 C15 -0.4(6) . .
C13 C14 C15 C16 1.1(5) . .
C13 C14 C15 C15 -179.9(3) . 3_566
C14 C15 C16 C17 -0.8(4) . .
C15 C15 C16 C17 -179.8(3) 3_566 .
C13 N3 C17 C16 1.0(4) . .
Mn1 N3 C17 C16 173.5(2) . .
C15 C16 C17 N3 -0.3(5) . .
Mn1 O1 C18 O2 5.6(4) . .
Mn1 O1 C18 C19 -173.50(15) . .
O2 C18 C19 C20 -156.8(2) . .
O1 C18 C19 C20 22.4(3) . .
O2 C18 C19 C24 22.3(4) . .
O1 C18 C19 C24 -158.6(2) . .
C24 C19 C20 C21 -0.8(4) . .
C18 C19 C20 C21 178.2(2) . .
C19 C20 C21 C22 3.5(4) . .
C19 C20 C21 S1 -172.87(18) . .
O3 S1 C21 C20 -19.0(2) . .
O5 S1 C21 C20 -141.0(2) . .
O4 S1 C21 C20 100.0(2) . .
O3 S1 C21 C22 164.6(2) . .
O5 S1 C21 C22 42.6(2) . .
O4 S1 C21 C22 -76.3(2) . .
C20 C21 C22 C23 -2.8(4) . .
S1 C21 C22 C23 173.6(3) . .
C21 C22 C23 C24 -0.4(5) . .
C22 C23 C24 C19 3.0(5) . .
C20 C19 C24 C23 -2.4(4) . .
C18 C19 C24 C23 178.5(3) . .
